data_7701933
loop_
_publ_author_name
'Yadav, Chote Lal'
'Rajput, Gunjan'
'Manar, Krishna K.'
'Kumari, Kavita'
'Drew, Michael G. B.'
'Singh, Nanhai'

_publ_section_title
;
 Cooperative metal-ligand influence on the formation of coordination
 polymers, and conducting and photophysical properties of Tl(i)
 \b-oxodithioester complexes.
;
_journal_issue 45
_journal_name_full 'Dalton transactions (Cambridge, England : 2003)'
_journal_page_first 16264
_journal_page_last 16278
_journal_paper_doi 10.1039/c8dt03694b
_journal_volume 47
_journal_year 2018
_chemical_formula_sum 'C20 H16 F2 O2 S4 Tl2'
_chemical_formula_weight 863.31
_space_group_crystal_system monoclinic
_space_group_IT_number 14
_space_group_name_Hall '-P 2ybc'
_space_group_name_H-M_alt 'P 1 21/c 1'
_symmetry_space_group_name_Hall '-P 2ybc'
_symmetry_space_group_name_H-M 'P 1 21/c 1'
_atom_sites_solution_hydrogens geom
_audit_creation_method SHELXL-2016/6
_audit_update_record
;
2018-08-10 deposited with the CCDC.
2018-10-12 downloaded from the CCDC.
;
_cell_angle_alpha 90
_cell_angle_beta 111.937(6)
_cell_angle_gamma 90
_cell_formula_units_Z 4
_cell_length_a 17.9716(9)
_cell_length_b 6.0317(2)
_cell_length_c 22.2375(11)
_cell_measurement_reflns_used 14165
_cell_measurement_temperature 150(2)
_cell_measurement_theta_max 30.00
_cell_measurement_theta_min 3.45
_cell_volume 2236.0(2)
_computing_cell_refinement 'Crysalis, Oxford Diffraction'
_computing_data_collection 'Crysalis, Oxford Diffraction'
_computing_data_reduction 'Crysalis, Oxford Diffraction'
_computing_molecular_graphics PLATON(Spek,2004)
_computing_publication_material 'SHELXL-97, PLATON, WINGX (Ferrugia, 2012)'
_computing_structure_refinement 'SHELXL-2016/6 (Sheldrick, 2016)'
_computing_structure_solution 'SHELXS-97 (Sheldrick, 2008)'
_diffrn_ambient_temperature 150(2)
_diffrn_measured_fraction_theta_full 0.995
_diffrn_measured_fraction_theta_max 0.986
_diffrn_measurement_device 'Oxford Diffaction X-Calibor System'
_diffrn_measurement_method '321 frames, counting time 10 s.'
_diffrn_radiation_monochromator graphite
_diffrn_radiation_source 'fine-focus sealed tube'
_diffrn_radiation_type MoK\a
_diffrn_radiation_wavelength 0.71073
_diffrn_reflns_av_R_equivalents 0.0992
_diffrn_reflns_av_unetI/netI 0.1217
_diffrn_reflns_Laue_measured_fraction_full 0.995
_diffrn_reflns_Laue_measured_fraction_max 0.986
_diffrn_reflns_limit_h_max 22
_diffrn_reflns_limit_h_min -25
_diffrn_reflns_limit_k_max 8
_diffrn_reflns_limit_k_min -5
_diffrn_reflns_limit_l_max 31
_diffrn_reflns_limit_l_min -28
_diffrn_reflns_number 14165
_diffrn_reflns_point_group_measured_fraction_full 0.995
_diffrn_reflns_point_group_measured_fraction_max 0.986
_diffrn_reflns_theta_full 25.242
_diffrn_reflns_theta_max 29.999
_diffrn_reflns_theta_min 3.454
_diffrn_standards_decay_% n/a
_diffrn_standards_interval_count n/a
_diffrn_standards_interval_time n/a
_exptl_absorpt_coefficient_mu 14.801
_exptl_absorpt_correction_T_max 1.000
_exptl_absorpt_correction_T_min 0.751
_exptl_absorpt_correction_type empirical
_exptl_absorpt_process_details 'ABSPACK, Oxford Diffraction Ltd'
_exptl_crystal_colour black
_exptl_crystal_density_diffrn 2.565
_exptl_crystal_description block
_exptl_crystal_F_000 1584
_exptl_crystal_size_max 0.22
_exptl_crystal_size_mid 0.20
_exptl_crystal_size_min 0.17
_refine_diff_density_max 4.490
_refine_diff_density_min -4.727
_refine_diff_density_rms 0.592
_refine_ls_extinction_method none
_refine_ls_goodness_of_fit_ref 1.064
_refine_ls_hydrogen_treatment constr
_refine_ls_matrix_type full
_refine_ls_number_parameters 273
_refine_ls_number_reflns 6452
_refine_ls_number_restraints 6
_refine_ls_restrained_S_all 1.063
_refine_ls_R_factor_all 0.1077
_refine_ls_R_factor_gt 0.0768
_refine_ls_shift/su_max 0.002
_refine_ls_shift/su_mean 0.000
_refine_ls_structure_factor_coef Fsqd
_refine_ls_weighting_details 'w=1/[\s^2^(Fo^2^)+(0.1439P)^2^] where P=(Fo^2^+2Fc^2^)/3'
_refine_ls_weighting_scheme calc
_refine_ls_wR_factor_gt 0.2164
_refine_ls_wR_factor_ref 0.2463
_reflns_Friedel_coverage 0.000
_reflns_number_gt 4715
_reflns_number_total 6452
_reflns_threshold_expression 'I > 2\s(I)'
_cod_data_source_file c8dt03694b2.cif
_cod_data_source_block 6
_cod_original_cell_volume 2235.99(19)
_cod_database_code 7701933
_shelx_shelxl_version_number 2016/6
_shelx_space_group_comment
;
The symmetry employed for this shelxl refinement is uniquely defined
by the following loop, which should always be used as a source of
symmetry information in preference to the above space-group names.
They are only intended as comments.
;

loop_
_space_group_symop_operation_xyz
'x, y, z'
'-x, y+1/2, -z+1/2'
'-x, -y, -z'
'x, -y-1/2, z-1/2'

loop_
_atom_site_label
_atom_site_type_symbol
_atom_site_fract_x
_atom_site_fract_y
_atom_site_fract_z
_atom_site_U_iso_or_equiv
_atom_site_adp_type
_atom_site_occupancy
_atom_site_site_symmetry_order
_atom_site_calc_flag
_atom_site_refinement_flags_posn
_atom_site_refinement_flags_adp
Tl1 Tl 0.49792(4) 0.48228(9) -0.17337(2) 0.02403(19) Uani 1 1 d . .
Tl2 Tl 0.60048(3) 0.82260(8) -0.00264(2) 0.02074(18) Uani 1 1 d . .
O11 O 0.6388(6) 0.5468(16) -0.0842(4) 0.021(2) Uani 1 1 d . .
C12 C 0.7065(7) 0.5781(18) -0.0905(6) 0.012(2) Uani 1 1 d . .
C13 C 0.7198(8) 0.749(2) -0.1295(6) 0.016(2) Uani 1 1 d . .
H21 H 0.769114 0.751711 -0.134177 0.019 Uiso 1 1 calc R U
C14 C 0.6634(8) 0.913(2) -0.1616(6) 0.017(2) Uani 1 1 d . .
S15 S 0.5673(2) 0.9487(6) -0.16714(17) 0.0243(7) Uani 1 1 d . .
S16 S 0.6901(2) 1.1279(6) -0.20424(16) 0.0215(7) Uani 1 1 d . .
C17 C 0.7928(9) 1.090(3) -0.1916(7) 0.028(3) Uani 1 1 d . .
H25A H 0.824723 1.102371 -0.146240 0.043 Uiso 1 1 calc R U
H25B H 0.809045 1.200703 -0.215163 0.043 Uiso 1 1 calc R U
H25C H 0.800152 0.945243 -0.206707 0.043 Uiso 1 1 calc R U
C21 C 0.7737(7) 0.430(2) -0.0563(6) 0.012(2) Uani 1 1 d . U
C22 C 0.7573(10) 0.234(3) -0.0287(6) 0.026(3) Uani 1 1 d . .
H22 H 0.704648 0.207705 -0.032754 0.031 Uiso 1 1 calc R U
C23 C 0.8133(9) 0.082(2) 0.0033(6) 0.020(3) Uani 1 1 d . .
H23 H 0.799767 -0.046406 0.020119 0.024 Uiso 1 1 calc R U
C24 C 0.8916(11) 0.125(3) 0.0099(7) 0.031(4) Uani 1 1 d . .
F24 F 0.9506(6) -0.0264(13) 0.0428(5) 0.030(2) Uani 1 1 d . .
C25 C 0.9132(10) 0.310(2) -0.0157(7) 0.026(3) Uani 1 1 d . .
H25 H 0.966177 0.332456 -0.011205 0.031 Uiso 1 1 calc R U
C26 C 0.8550(8) 0.459(2) -0.0480(7) 0.021(3) Uani 1 1 d . .
H26 H 0.869377 0.585590 -0.065194 0.025 Uiso 1 1 calc R U
O41 O 0.7436(7) 0.6169(15) 0.0817(5) 0.028(2) Uani 1 1 d . .
C42 C 0.7769(9) 0.451(2) 0.1152(6) 0.016(2) Uani 1 1 d . .
C43 C 0.7295(9) 0.278(2) 0.1311(6) 0.019(3) Uani 1 1 d . .
H43 H 0.759778 0.166623 0.158244 0.023 Uiso 1 1 calc R U
C44 C 0.6491(9) 0.254(2) 0.1128(6) 0.018(3) Uani 1 1 d . .
S45 S 0.5726(3) 0.4093(6) 0.06081(18) 0.0278(8) Uani 1 1 d . .
S46 S 0.6089(2) 0.0298(5) 0.14229(15) 0.0189(7) Uani 1 1 d . .
C47 C 0.6931(10) -0.130(2) 0.1952(6) 0.025(3) Uani 1 1 d . .
H47A H 0.721869 -0.191688 0.170463 0.037 Uiso 1 1 calc R U
H47B H 0.673967 -0.247144 0.214772 0.037 Uiso 1 1 calc R U
H47C H 0.728178 -0.035007 0.228415 0.037 Uiso 1 1 calc R U
C51 C 0.8662(9) 0.425(2) 0.1403(6) 0.019(3) Uani 1 1 d . .
C52 C 0.9079(9) 0.240(2) 0.1709(7) 0.024(3) Uani 1 1 d . .
H52 H 0.880267 0.119142 0.178038 0.029 Uiso 1 1 calc R U
C53 C 0.9899(9) 0.232(2) 0.1910(7) 0.027(3) Uani 1 1 d . .
H53 H 1.017807 0.108937 0.213175 0.032 Uiso 1 1 calc R U
C54 C 1.0302(11) 0.405(3) 0.1785(8) 0.029(3) Uani 1 1 d . .
F54 F 1.1133(6) 0.4004(16) 0.1998(5) 0.036(2) Uani 1 1 d . .
C55 C 0.9911(11) 0.595(3) 0.1483(8) 0.031(3) Uani 1 1 d . .
H55 H 1.019704 0.713836 0.140878 0.037 Uiso 1 1 calc R U
C56 C 0.9078(9) 0.607(2) 0.1290(7) 0.024(3) Uani 1 1 d . .
H56 H 0.880171 0.733555 0.108966 0.029 Uiso 1 1 calc R U

loop_
_atom_site_aniso_label
_atom_site_aniso_U_11
_atom_site_aniso_U_22
_atom_site_aniso_U_33
_atom_site_aniso_U_23
_atom_site_aniso_U_13
_atom_site_aniso_U_12
Tl1 0.0251(3) 0.0259(3) 0.0179(3) -0.00225(18) 0.0045(2) -0.0008(2)
Tl2 0.0284(3) 0.0185(3) 0.0174(3) -0.00056(17) 0.0109(2) -0.00171(19)
O11 0.019(5) 0.029(5) 0.012(4) -0.004(4) 0.004(4) -0.008(4)
C12 0.008(6) 0.009(5) 0.013(5) -0.003(4) -0.003(4) -0.004(4)
C13 0.012(6) 0.020(6) 0.012(5) 0.005(4) -0.001(5) 0.006(5)
C14 0.014(6) 0.018(6) 0.018(6) -0.001(5) 0.004(5) -0.002(5)
S15 0.029(2) 0.0245(17) 0.0227(17) 0.0070(13) 0.0141(15) 0.0101(15)
S16 0.0296(19) 0.0166(15) 0.0174(15) 0.0012(12) 0.0078(14) -0.0026(14)
C17 0.020(8) 0.033(8) 0.019(7) 0.013(6) -0.007(6) -0.009(6)
C21 0.007(4) 0.014(4) 0.015(4) -0.002(3) 0.003(3) -0.003(3)
C22 0.036(9) 0.035(8) 0.011(6) 0.009(5) 0.013(6) 0.016(7)
C23 0.018(7) 0.021(7) 0.017(6) 0.007(5) 0.002(5) -0.005(5)
C24 0.052(11) 0.026(7) 0.018(7) 0.006(5) 0.019(7) 0.013(7)
F24 0.022(5) 0.029(5) 0.037(5) 0.018(4) 0.010(4) 0.010(4)
C25 0.020(7) 0.029(8) 0.030(8) 0.000(6) 0.011(6) 0.000(6)
C26 0.011(6) 0.016(6) 0.036(8) 0.007(5) 0.011(6) -0.004(5)
O41 0.051(8) 0.015(5) 0.022(5) 0.003(4) 0.018(5) -0.008(5)
C42 0.019(7) 0.011(5) 0.018(6) 0.002(4) 0.008(5) -0.002(5)
C43 0.017(7) 0.022(7) 0.016(6) 0.001(5) 0.003(5) -0.012(5)
C44 0.025(7) 0.016(6) 0.015(6) 0.007(5) 0.011(5) 0.014(5)
S45 0.030(2) 0.0252(18) 0.0246(17) 0.0122(14) 0.0060(15) -0.0002(15)
S46 0.0250(18) 0.0173(15) 0.0146(14) 0.0025(11) 0.0076(13) -0.0047(13)
C47 0.041(9) 0.014(6) 0.017(6) 0.004(5) 0.009(6) -0.003(6)
C51 0.019(7) 0.022(7) 0.006(5) 0.000(4) -0.005(5) -0.010(5)
C52 0.017(7) 0.024(7) 0.035(8) 0.017(6) 0.014(6) 0.013(6)
C53 0.023(8) 0.020(7) 0.036(8) 0.014(6) 0.009(7) 0.013(6)
C54 0.031(9) 0.024(8) 0.035(8) 0.005(6) 0.016(7) 0.006(7)
F54 0.018(5) 0.031(5) 0.054(6) 0.006(4) 0.009(4) 0.002(4)
C55 0.036(10) 0.018(7) 0.038(9) 0.014(6) 0.012(7) 0.007(6)
C56 0.020(7) 0.020(7) 0.033(8) 0.001(6) 0.010(6) -0.010(6)

loop_
_atom_type_symbol
_atom_type_description
_atom_type_scat_dispersion_real
_atom_type_scat_dispersion_imag
_atom_type_scat_source
C C 0.0033 0.0016 'International Tables Vol C Tables 4.2.6.8 and 6.1.1.4'
H H 0.0000 0.0000 'International Tables Vol C Tables 4.2.6.8 and 6.1.1.4'
N N 0.0061 0.0033 'International Tables Vol C Tables 4.2.6.8 and 6.1.1.4'
O O 0.0106 0.0060 'International Tables Vol C Tables 4.2.6.8 and 6.1.1.4'
Tl Tl -2.8358 9.6688 'International Tables Vol C Tables 4.2.6.8 and 6.1.1.4'
S S 0.1246 0.1234 'International Tables Vol C Tables 4.2.6.8 and 6.1.1.4'
F F 0.0171 0.0103 'International Tables Vol C Tables 4.2.6.8 and 6.1.1.4'

loop_
_geom_angle_atom_site_label_1
_geom_angle_atom_site_label_2
_geom_angle_atom_site_label_3
_geom_angle
_geom_angle_site_symmetry_1
_geom_angle_site_symmetry_3
O11 Tl1 S15 64.1(2) . .
O11 Tl1 S45 86.1(2) . 3_665
S15 Tl1 S45 92.83(9) . 3_665
O11 Tl1 S15 133.1(2) . 2_644
S15 Tl1 S15 94.60(9) . 2_644
S45 Tl1 S15 138.79(10) 3_665 2_644
O11 Tl1 S15 82.8(2) . 1_545
S15 Tl1 S15 136.39(13) . 1_545
S45 Tl1 S15 113.29(8) 3_665 1_545
S15 Tl1 S15 87.92(10) 2_644 1_545
O11 Tl1 S16 157.1(2) . 2_644
S15 Tl1 S16 93.55(9) . 2_644
S45 Tl1 S16 90.42(9) 3_665 2_644
S15 Tl1 S16 48.72(9) 2_644 2_644
S15 Tl1 S16 119.17(9) 1_545 2_644
O11 Tl1 S46 99.4(2) . 3_665
S15 Tl1 S46 59.58(9) . 3_665
S45 Tl1 S46 47.45(8) 3_665 3_665
S15 Tl1 S46 104.34(9) 2_644 3_665
S15 Tl1 S46 159.89(8) 1_545 3_665
S16 Tl1 S46 62.55(7) 2_644 3_665
O11 Tl1 Tl2 40.9(2) . .
S15 Tl1 Tl2 57.51(7) . .
S45 Tl1 Tl2 50.11(7) 3_665 .
S15 Tl1 Tl2 151.97(6) 2_644 .
S15 Tl1 Tl2 113.64(7) 1_545 .
S16 Tl1 Tl2 123.60(5) 2_644 .
S46 Tl1 Tl2 61.05(5) 3_665 .
O11 Tl1 Tl1 100.8(2) . 2_654
S15 Tl1 Tl1 46.16(7) . 2_654
S45 Tl1 Tl1 123.93(6) 3_665 2_654
S15 Tl1 Tl1 48.51(6) 2_644 2_654
S15 Tl1 Tl1 122.77(6) 1_545 2_654
S16 Tl1 Tl1 62.84(6) 2_644 2_654
S46 Tl1 Tl1 76.69(5) 3_665 2_654
Tl2 Tl1 Tl1 103.487(12) . 2_654
O11 Tl1 Tl1 112.7(2) . 2_644
S15 Tl1 Tl1 121.36(7) . 2_644
S45 Tl1 Tl1 145.32(7) 3_665 2_644
S15 Tl1 Tl1 41.97(7) 2_644 2_644
S15 Tl1 Tl1 46.01(6) 1_545 2_644
S16 Tl1 Tl1 82.43(5) 2_644 2_644
S46 Tl1 Tl1 144.51(6) 3_665 2_644
Tl2 Tl1 Tl1 153.37(2) . 2_644
Tl1 Tl1 Tl1 82.537(17) 2_654 2_644
O11 Tl2 O41 77.4(3) . .
O11 Tl2 S45 86.2(2) . .
O41 Tl2 S45 66.1(2) . .
O11 Tl2 S45 85.0(2) . 3_665
O41 Tl2 S45 125.3(2) . 3_665
S45 Tl2 S45 61.30(12) . 3_665
O11 Tl2 S46 156.7(2) . 1_565
O41 Tl2 S46 80.0(2) . 1_565
S45 Tl2 S46 79.40(9) . 1_565
S45 Tl2 S46 103.60(9) 3_665 1_565
O11 Tl2 S15 55.6(2) . .
O41 Tl2 S15 122.3(2) . .
S45 Tl2 S15 131.89(10) . .
S45 Tl2 S15 85.06(9) 3_665 .
S46 Tl2 S15 145.53(8) 1_565 .
O11 Tl2 Tl1 38.5(2) . .
O41 Tl2 Tl1 112.07(19) . .
S45 Tl2 Tl1 85.59(8) . .
S45 Tl2 Tl1 51.36(7) 3_665 .
S46 Tl2 Tl1 154.93(6) 1_565 .
S15 Tl2 Tl1 46.43(6) . .
O11 Tl2 Tl2 139.0(2) . 3_675
O41 Tl2 Tl2 140.65(19) . 3_675
S45 Tl2 Tl2 96.48(8) . 3_675
S45 Tl2 Tl2 61.55(8) 3_665 3_675
S46 Tl2 Tl2 61.69(7) 1_565 3_675
S15 Tl2 Tl2 95.93(6) . 3_675
Tl1 Tl2 Tl2 100.70(2) . 3_675
C12 O11 Tl1 129.0(7) . .
C12 O11 Tl2 117.7(7) . .
Tl1 O11 Tl2 100.5(3) . .
O11 C12 C13 123.5(11) . .
O11 C12 C21 118.8(10) . .
C13 C12 C21 117.6(11) . .
C14 C13 C12 124.5(12) . .
C14 C13 H21 117.8 . .
C12 C13 H21 117.8 . .
C13 C14 S15 130.2(10) . .
C13 C14 S16 119.9(10) . .
S15 C14 S16 109.9(7) . .
C14 S15 Tl1 105.9(5) . .
C14 S15 Tl1 91.6(4) . 2_654
Tl1 S15 Tl1 91.87(10) . 2_654
C14 S15 Tl1 117.7(5) . 1_565
Tl1 S15 Tl1 136.39(13) . 1_565
Tl1 S15 Tl1 85.48(8) 2_654 1_565
C14 S15 Tl2 97.1(5) . .
Tl1 S15 Tl2 76.07(7) . .
Tl1 S15 Tl2 166.66(14) 2_654 .
Tl1 S15 Tl2 99.24(9) 1_565 .
C14 S16 C17 107.1(7) . .
C14 S16 Tl1 81.9(4) . 2_654
C17 S16 Tl1 136.1(5) . 2_654
S16 C17 H25A 109.5 . .
S16 C17 H25B 109.5 . .
H25A C17 H25B 109.5 . .
S16 C17 H25C 109.5 . .
H25A C17 H25C 109.5 . .
H25B C17 H25C 109.5 . .
C22 C21 C26 115.0(12) . .
C22 C21 C12 118.1(11) . .
C26 C21 C12 126.9(11) . .
C23 C22 C21 124.1(15) . .
C23 C22 H22 117.9 . .
C21 C22 H22 117.9 . .
C22 C23 C24 117.2(13) . .
C22 C23 H23 121.4 . .
C24 C23 H23 121.4 . .
C25 C24 F24 118.4(16) . .
C25 C24 C23 122.9(15) . .
F24 C24 C23 118.8(13) . .
C26 C25 C24 118.4(15) . .
C26 C25 H25 120.8 . .
C24 C25 H25 120.8 . .
C25 C26 C21 122.3(12) . .
C25 C26 H26 118.8 . .
C21 C26 H26 118.8 . .
C42 O41 Tl2 148.4(9) . .
O41 C42 C43 121.2(13) . .
O41 C42 C51 120.6(12) . .
C43 C42 C51 118.2(11) . .
C44 C43 C42 130.6(13) . .
C44 C43 H43 114.7 . .
C42 C43 H43 114.7 . .
C43 C44 S45 130.1(10) . .
C43 C44 S46 120.4(10) . .
S45 C44 S46 109.5(8) . .
C44 S45 Tl2 122.7(5) . .
C44 S45 Tl2 116.6(5) . 3_665
Tl2 S45 Tl2 118.70(12) . 3_665
C44 S45 Tl1 92.1(4) . 3_665
Tl2 S45 Tl1 112.04(12) . 3_665
Tl2 S45 Tl1 78.53(9) 3_665 3_665
C44 S46 C47 106.9(7) . .
C44 S46 Tl2 79.0(4) . 1_545
C47 S46 Tl2 98.7(5) . 1_545
C44 S46 Tl1 76.9(4) . 3_665
C47 S46 Tl1 131.7(5) . 3_665
Tl2 S46 Tl1 128.52(10) 1_545 3_665
S46 C47 H47A 109.5 . .
S46 C47 H47B 109.5 . .
H47A C47 H47B 109.5 . .
S46 C47 H47C 109.5 . .
H47A C47 H47C 109.5 . .
H47B C47 H47C 109.5 . .
C52 C51 C56 119.7(14) . .
C52 C51 C42 125.4(12) . .
C56 C51 C42 114.9(12) . .
C53 C52 C51 120.7(14) . .
C53 C52 H52 119.7 . .
C51 C52 H52 119.7 . .
C54 C53 C52 119.8(14) . .
C54 C53 H53 120.1 . .
C52 C53 H53 120.1 . .
C53 C54 C55 121.6(16) . .
C53 C54 F54 120.1(14) . .
C55 C54 F54 118.1(14) . .
C54 C55 C56 118.8(15) . .
C54 C55 H55 120.6 . .
C56 C55 H55 120.6 . .
C55 C56 C51 119.3(14) . .
C55 C56 H56 120.3 . .
C51 C56 H56 120.3 . .

loop_
_geom_bond_atom_site_label_1
_geom_bond_atom_site_label_2
_geom_bond_distance
_geom_bond_site_symmetry_2
Tl1 O11 2.596(10) .
Tl1 S15 3.059(4) .
Tl1 S45 3.266(4) 3_665
Tl1 S15 3.300(4) 2_644
Tl1 S15 3.436(3) 1_545
Tl1 S16 3.567(4) 2_644
Tl1 S46 3.717(4) 3_665
Tl1 Tl2 4.0983(7) .
Tl1 Tl1 4.5723(8) 2_654
Tl1 Tl1 4.5723(8) 2_644
Tl2 O11 2.732(9) .
Tl2 O41 2.840(12) .
Tl2 S45 2.998(3) .
Tl2 S45 3.209(4) 3_665
Tl2 S46 3.407(3) 1_565
Tl2 S15 3.562(3) .
Tl2 Tl2 4.2372(11) 3_675
O11 C12 1.290(16) .
C12 C13 1.424(16) .
C12 C21 1.468(17) .
C13 C14 1.408(18) .
C13 H21 0.9300 .
C14 S15 1.698(14) .
C14 S16 1.773(14) .
S16 C17 1.775(17) .
C17 H25A 0.9600 .
C17 H25B 0.9600 .
C17 H25C 0.9600 .
C21 C22 1.412(19) .
C21 C26 1.415(18) .
C22 C23 1.35(2) .
C22 H22 0.9300 .
C23 C24 1.38(2) .
C23 H23 0.9300 .
C24 C25 1.37(2) .
C24 F24 1.383(17) .
C25 C26 1.36(2) .
C25 H25 0.9300 .
C26 H26 0.9300 .
O41 C42 1.258(16) .
C42 C43 1.471(17) .
C42 C51 1.50(2) .
C43 C44 1.356(19) .
C43 H43 0.9300 .
C44 S45 1.707(13) .
C44 S46 1.771(14) .
S46 C47 1.808(15) .
C47 H47A 0.9600 .
C47 H47B 0.9600 .
C47 H47C 0.9600 .
C51 C52 1.374(19) .
C51 C56 1.399(18) .
C52 C53 1.37(2) .
C52 H52 0.9300 .
C53 C54 1.36(2) .
C53 H53 0.9300 .
C54 C55 1.38(2) .
C54 F54 1.389(19) .
C55 C56 1.40(2) .
C55 H55 0.9300 .
C56 H56 0.9300 .
